data_7036686
loop_
_publ_author_name
'Temizsoy, Mehmet'
'Sethi, Waqas'
'Reinholdt, Anders'
'Schau-Magnussen, Magnus'
'Bendix, Jesper'
'Hammersh\/oi, Anders'

_publ_section_title
;
 Stereoretentive formylation of (S)-proline: new application of the
 self-regeneration of stereo-centres (SRS) principle via chelation to
 cobalt(iii).
;
_journal_issue 42
_journal_name_full 'Dalton transactions (Cambridge, England : 2003)'
_journal_page_first 18438
_journal_page_last 18446
_journal_paper_doi 10.1039/c5dt02674a
_journal_volume 44
_journal_year 2015
_chemical_absolute_configuration unk
_chemical_formula_moiety 'C12 H28 Co N5 O4, 2(Cl), 2(H2 O)'
_chemical_formula_sum 'C12 H32 Cl2 Co N5 O6'
_chemical_formula_weight 472.26
_space_group_crystal_system orthorhombic
_space_group_IT_number 19
_space_group_name_Hall 'P 2ac 2ab'
_space_group_name_H-M_alt 'P 21 21 21'
_symmetry_Int_Tables_number 19
_symmetry_space_group_name_Hall 'P 2ac 2ab'
_symmetry_space_group_name_H-M 'P 21 21 21'
_audit_creation_date 2015-01-07
_audit_creation_method
;
Olex2 1.2
(compiled 2015.01.06 svn.r3119 for OlexSys, GUI svn.r4979)
;
_audit_update_record
;
2015-09-04 deposited with the CCDC.
2015-09-29 downloaded from the CCDC.
;
_cell_angle_alpha 90
_cell_angle_beta 90
_cell_angle_gamma 90
_cell_formula_units_Z 4
_cell_length_a 9.6314(6)
_cell_length_b 13.5664(6)
_cell_length_c 14.7998(8)
_cell_measurement_reflns_used 7952
_cell_measurement_temperature 122.4
_cell_measurement_theta_max 29.435
_cell_measurement_theta_min 2.523
_cell_volume 1933.79(18)
_computing_cell_refinement 'SAINT v8.34A (Bruker, 2013)'
_computing_data_collection 'APEX2 (Bruker, 2008)'
_computing_data_reduction 'SAINT v8.34A (Bruker, 2013)'
_computing_molecular_graphics 'Olex2 (Dolomanov et al., 2009)'
_computing_publication_material 'Olex2 (Dolomanov et al., 2009)'
_computing_structure_refinement 'olex2.refine (Bourhis et al., 2015)'
_computing_structure_solution 'olex2.solve (Bourhis et al., 2015)'
_diffrn_ambient_temperature 122.4
_diffrn_measured_fraction_theta_full 0.9967
_diffrn_measured_fraction_theta_max 0.9967
_diffrn_measurement_device_type 'Bruker APEX-II CCD'
_diffrn_radiation_type 'Mo K\a'
_diffrn_radiation_wavelength 0.71073
_diffrn_reflns_av_R_equivalents 0.0366
_diffrn_reflns_av_unetI/netI 0.0406
_diffrn_reflns_limit_h_max 12
_diffrn_reflns_limit_h_min -12
_diffrn_reflns_limit_k_max 15
_diffrn_reflns_limit_k_min -17
_diffrn_reflns_limit_l_max 18
_diffrn_reflns_limit_l_min -18
_diffrn_reflns_number 14308
_diffrn_reflns_theta_full 27.1011
_diffrn_reflns_theta_max 27.10
_diffrn_reflns_theta_min 2.04
_exptl_absorpt_coefficient_mu 1.203
_exptl_crystal_colour 'clear orange'
_exptl_crystal_colour_lustre clear
_exptl_crystal_colour_primary orange
_exptl_crystal_density_diffrn 1.6220
_exptl_crystal_description prism
_exptl_crystal_F_000 994.9990
_exptl_crystal_size_max 0.211
_exptl_crystal_size_mid 0.136
_exptl_crystal_size_min 0.098
_refine_diff_density_max 0.6303
_refine_diff_density_min -0.3700
_refine_diff_density_rms 0.0745
_refine_ls_abs_structure_details 'Flack, H. D. (1983). Acta Cryst. A39, 876-881.'
_refine_ls_abs_structure_Flack 0.010(13)
_refine_ls_d_res_high 0.7801
_refine_ls_d_res_low 10.0006
_refine_ls_goodness_of_fit_ref 1.0134
_refine_ls_hydrogen_treatment mixed
_refine_ls_matrix_type full
_refine_ls_number_constraints 32
_refine_ls_number_parameters 281
_refine_ls_number_reflns 4259
_refine_ls_number_restraints 4
_refine_ls_restrained_S_all 1.0129
_refine_ls_R_factor_all 0.0309
_refine_ls_R_factor_gt 0.0269
_refine_ls_shift/su_max 0.0000
_refine_ls_shift/su_mean 0.0000
_refine_ls_structure_factor_coef Fsqd
_refine_ls_weighting_details 'w=1/[\s^2^(Fo^2^)+(0.0207P)^2^+1.4765P] where P=(Fo^2^+2Fc^2^)/3'
_refine_ls_weighting_scheme calc
_refine_ls_wR_factor_gt 0.0617
_refine_ls_wR_factor_ref 0.0662
_reflns_Friedel_coverage 0.993
_reflns_limit_h_max 12
_reflns_limit_h_min -12
_reflns_limit_k_max 17
_reflns_limit_k_min -17
_reflns_limit_l_max 18
_reflns_limit_l_min -18
_reflns_number_gt 3991
_reflns_number_total 4259
_reflns_threshold_expression I>=2u(I)
_cod_data_source_file c5dt02674a1.cif
_cod_data_source_block mo_D8V958_0m-1
_cod_depositor_comments 'Adding full bibliography for 7036685--7036687.cif.'
_cod_original_sg_symbol_Hall ' P 2ac 2ab'
_cod_database_code 7036686
_olex2_refinement_description
;
1. Fixed Uiso
 At 1.2 times of:
  All C(H) groups, All C(H,H) groups
 At 1.5 times of:
  All O(H,H) groups
2. Restrained distances
 O5-H5c
 0.87 with sigma of 0.02
 O5-H5d
 0.87 with sigma of 0.02
 H3-O3
 0.84 with sigma of 0.02
 O4-H4
 0.84 with sigma of 0.02
3.a Free rotating group:
 O6(H6c,H6d)
3.b Ternary CH refined with riding coordinates:
 C9(H9)
3.c Secondary CH2 refined with riding coordinates:
 C6(H6a,H6b), C5(H5a,H5b), C1(H1a,H1b), C2(H2c,H2d), C3(H3c,H3d), C4(H4c,H4d),
 C12(H12a,H12b), C11(H11a,H11b), C10(H10a,H10b)
;
_olex2_submission_special_instructions 'No special instructions were received'

loop_
_space_group_symop_id
_space_group_symop_operation_xyz
1 x,y,z
2 x+1/2,-y+1/2,-z
3 -x,y+1/2,-z+1/2
4 -x+1/2,-y,z+1/2

loop_
_atom_site_label
_atom_site_type_symbol
_atom_site_fract_x
_atom_site_fract_y
_atom_site_fract_z
_atom_site_U_iso_or_equiv
_atom_site_adp_type
_atom_site_occupancy
_atom_site_refinement_flags_posn
Co1 Co 0.08324(3) 0.50817(2) 0.55347(2) 0.01015(8) Uani 1.000000 .
Cl1 Cl 0.26826(7) 0.74822(5) 0.70657(4) 0.02607(15) Uani 1.000000 .
Cl2 Cl 0.27705(7) 0.62623(4) 0.34088(4) 0.01899(13) Uani 1.000000 .
O5 O 0.5918(2) 0.67465(15) 0.70597(17) 0.0340(5) Uani 1.000000 D
N5 N 0.2798(2) 0.47562(14) 0.53076(14) 0.0127(4) Uani 1.000000 .
O6 O 0.5870(3) 0.6084(2) 0.39923(18) 0.0460(6) Uani 1.000000 .
H6c H 0.635(3) 0.652(2) 0.370(3) 0.0690(9) Uiso 1.000000 G
H6d H 0.5005(12) 0.612(3) 0.383(3) 0.0690(9) Uiso 1.000000 G
O1 O 0.06111(16) 0.37261(12) 0.58299(11) 0.0144(3) Uani 1.000000 .
O2 O 0.17353(18) 0.23069(13) 0.60213(14) 0.0216(4) Uani 1.000000 .
O4 O 0.4367(2) 0.37321(14) 0.40837(14) 0.0258(4) Uani 1.000000 D
N4 N 0.0989(2) 0.53314(16) 0.68425(14) 0.0147(4) Uani 1.000000 .
N1 N -0.1150(2) 0.53543(14) 0.56725(14) 0.0132(4) Uani 1.000000 .
N2 N 0.0357(2) 0.47629(16) 0.42742(14) 0.0146(4) Uani 1.000000 .
N3 N 0.1050(2) 0.64681(15) 0.52467(15) 0.0137(4) Uani 1.000000 .
O3 O 0.2155(2) 0.30968(15) 0.40575(14) 0.0273(4) Uani 1.000000 D
C6 C -0.0411(3) 0.5582(2) 0.72271(18) 0.0203(6) Uani 1.000000 .
H6a H -0.0490(3) 0.5324(2) 0.78511(18) 0.0244(7) Uiso 1.000000 R
H6b H -0.0535(3) 0.6306(2) 0.72447(18) 0.0244(7) Uiso 1.000000 R
C5 C -0.1506(2) 0.5119(2) 0.66333(16) 0.0172(5) Uani 1.000000 .
H5a H -0.2433(2) 0.5387(2) 0.67858(16) 0.0206(6) Uiso 1.000000 R
H5b H -0.1525(2) 0.4396(2) 0.67246(16) 0.0206(6) Uiso 1.000000 R
C1 C -0.1883(3) 0.46872(18) 0.50272(18) 0.0168(5) Uani 1.000000 .
H1a H -0.1846(3) 0.39994(18) 0.52497(18) 0.0201(6) Uiso 1.000000 R
H1b H -0.2870(3) 0.48838(18) 0.49737(18) 0.0201(6) Uiso 1.000000 R
C2 C -0.1180(2) 0.47594(19) 0.41177(17) 0.0186(5) Uani 1.000000 .
H2c H -0.1466(2) 0.53725(19) 0.38065(17) 0.0223(6) Uiso 1.000000 R
H2d H -0.1444(2) 0.41911(19) 0.37349(17) 0.0223(6) Uiso 1.000000 R
C3 C -0.1439(3) 0.64260(17) 0.54740(18) 0.0167(5) Uani 1.000000 .
H3c H -0.2330(3) 0.64853(17) 0.51456(18) 0.0200(6) Uiso 1.000000 R
H3d H -0.1523(3) 0.67942(17) 0.60489(18) 0.0200(6) Uiso 1.000000 R
C4 C -0.0287(3) 0.68678(18) 0.49107(18) 0.0174(5) Uani 1.000000 .
H4c H -0.0295(3) 0.75950(18) 0.49655(18) 0.0209(6) Uiso 1.000000 R
H4d H -0.0415(3) 0.66930(18) 0.42667(18) 0.0209(6) Uiso 1.000000 R
C12 C 0.3925(2) 0.52936(18) 0.58071(17) 0.0172(5) Uani 1.000000 .
H12a H 0.4721(2) 0.54323(18) 0.54033(17) 0.0206(6) Uiso 1.000000 R
H12b H 0.3574(2) 0.59242(18) 0.60543(17) 0.0206(6) Uiso 1.000000 R
C11 C 0.4348(3) 0.4603(2) 0.65605(19) 0.0234(6) Uani 1.000000 .
H11a H 0.5301(3) 0.4748(2) 0.67731(19) 0.0281(7) Uiso 1.000000 R
H11b H 0.3699(3) 0.4649(2) 0.70775(19) 0.0281(7) Uiso 1.000000 R
C10 C 0.4271(3) 0.35957(19) 0.61147(19) 0.0237(6) Uani 1.000000 .
H10a H 0.5143(3) 0.34475(19) 0.57874(19) 0.0284(7) Uiso 1.000000 R
H10b H 0.4109(3) 0.30745(19) 0.65708(19) 0.0284(7) Uiso 1.000000 R
C8 C 0.3042(2) 0.36634(17) 0.54544(18) 0.0158(5) Uani 1.000000 .
C7 C 0.1712(3) 0.31806(18) 0.58085(17) 0.0157(5) Uani 1.000000 .
C9 C 0.3396(3) 0.31651(19) 0.4549(2) 0.0213(5) Uani 1.000000 .
H9 H 0.3779(3) 0.24908(19) 0.4660(2) 0.0256(7) Uiso 1.000000 R
H5c H 0.641(4) 0.726(2) 0.699(3) 0.066(15) Uiso 1.000000 D
H5d H 0.510(2) 0.697(3) 0.713(3) 0.053(12) Uiso 1.000000 D
H2a H 0.075(3) 0.517(2) 0.389(2) 0.020(7) Uiso 1.000000 .
H3a H 0.166(4) 0.656(2) 0.487(2) 0.022(8) Uiso 1.000000 .
H4a H 0.124(3) 0.479(2) 0.7065(19) 0.013(7) Uiso 1.000000 .
H4b H 0.155(3) 0.576(2) 0.701(2) 0.016(7) Uiso 1.000000 .
H2b H 0.070(3) 0.424(2) 0.417(2) 0.020(8) Uiso 1.000000 .
H3b H 0.142(4) 0.678(2) 0.569(2) 0.031(9) Uiso 1.000000 .
H3 H 0.218(5) 0.293(3) 0.3477(14) 0.064(14) Uiso 1.000000 D
H4 H 0.510(3) 0.343(3) 0.397(3) 0.050(12) Uiso 1.000000 D
H5 H 0.288(3) 0.490(2) 0.4788(19) 0.011(7) Uiso 1.000000 .

loop_
_atom_site_aniso_label
_atom_site_aniso_U_11
_atom_site_aniso_U_22
_atom_site_aniso_U_33
_atom_site_aniso_U_12
_atom_site_aniso_U_13
_atom_site_aniso_U_23
Co1 0.00883(13) 0.00809(14) 0.01353(14) 0.00031(12) -0.00050(12) 0.00002(12)
Cl1 0.0263(3) 0.0281(3) 0.0238(3) -0.0058(3) 0.0044(3) -0.0031(3)
Cl2 0.0214(3) 0.0165(3) 0.0191(3) -0.0003(2) 0.0032(2) -0.0030(2)
O5 0.0251(12) 0.0213(10) 0.0557(14) -0.0005(10) 0.0005(12) -0.0050(10)
N5 0.0117(9) 0.0111(10) 0.0155(10) 0.0003(8) 0.0007(8) 0.0024(8)
O6 0.0346(13) 0.0559(16) 0.0475(14) -0.0076(13) -0.0048(12) 0.0125(12)
O1 0.0099(8) 0.0100(8) 0.0233(9) -0.0002(6) -0.0002(7) 0.0028(6)
O2 0.0134(9) 0.0126(9) 0.0389(11) 0.0002(7) 0.0032(8) 0.0073(8)
O4 0.0238(11) 0.0171(9) 0.0366(11) 0.0057(8) 0.0165(9) 0.0049(8)
N4 0.0142(11) 0.0140(10) 0.0159(10) -0.0021(9) -0.0029(9) 0.0012(8)
N1 0.0112(10) 0.0095(9) 0.0188(10) 0.0011(7) -0.0013(8) -0.0015(8)
N2 0.0140(10) 0.0123(10) 0.0176(11) 0.0018(8) -0.0008(8) -0.0027(8)
N3 0.0143(11) 0.0137(10) 0.0132(10) -0.0008(8) -0.0008(9) -0.0011(8)
O3 0.0215(10) 0.0299(11) 0.0305(11) 0.0041(9) 0.0044(9) -0.0112(9)
C6 0.0179(14) 0.0269(14) 0.0161(13) 0.0009(10) 0.0019(10) -0.0030(10)
C5 0.0124(11) 0.0197(12) 0.0194(12) 0.0010(10) 0.0057(9) 0.0001(11)
C1 0.0113(12) 0.0139(12) 0.0252(13) -0.0014(9) -0.0030(10) -0.0034(10)
C2 0.0153(12) 0.0195(13) 0.0210(12) -0.0003(9) -0.0064(9) -0.0056(10)
C3 0.0152(11) 0.0104(11) 0.0243(13) 0.0048(9) -0.0016(11) -0.0028(10)
C4 0.0188(13) 0.0109(11) 0.0225(13) 0.0029(10) -0.0042(11) 0.0017(10)
C12 0.0094(11) 0.0189(12) 0.0232(12) -0.0051(9) 0.0008(9) 0.0010(9)
C11 0.0131(13) 0.0307(14) 0.0265(14) -0.0048(10) -0.0027(11) 0.0063(11)
C10 0.0134(12) 0.0220(13) 0.0356(15) 0.0019(11) 0.0004(12) 0.0132(11)
C8 0.0106(11) 0.0101(10) 0.0267(13) 0.0014(8) 0.0045(10) 0.0049(10)
C7 0.0130(12) 0.0139(12) 0.0201(13) -0.0011(9) 0.0007(9) 0.0006(9)
C9 0.0174(12) 0.0153(12) 0.0314(15) 0.0016(10) 0.0081(12) 0.0032(11)

loop_
_atom_type_symbol
_atom_type_scat_dispersion_real
_atom_type_scat_dispersion_imag
_atom_type_scat_Cromer_Mann_a1
_atom_type_scat_Cromer_Mann_a2
_atom_type_scat_Cromer_Mann_a3
_atom_type_scat_Cromer_Mann_a4
_atom_type_scat_Cromer_Mann_b1
_atom_type_scat_Cromer_Mann_b2
_atom_type_scat_Cromer_Mann_b3
_atom_type_scat_Cromer_Mann_b4
_atom_type_scat_Cromer_Mann_c
_atom_type_scat_source
_atom_type_scat_dispersion_source
C 0.00347 0.00161 2.31000 1.02000 1.58860 0.86500 20.84390 10.20750 0.56870 51.65120 0.215599998832 'International Tables Volume C Table 6.1.1.4 (pp. 500-502)' 'Henke, Gullikson and Davis, At. Data and Nucl. Data Tables, 1993, 54, 2'
Co 0.35655 0.96576 12.28410 7.34090 4.00340 2.34880 4.27910 0.27840 13.53590 71.16920 1.01180005074 'International Tables Volume C Table 6.1.1.4 (pp. 500-502)' 'Henke, Gullikson and Davis, At. Data and Nucl. Data Tables, 1993, 54, 2'
Cl 0.14873 0.16029 11.46040 7.19640 6.25560 1.64550 0.01040 1.16620 18.51940 47.77840 -9.55739974976 'International Tables Volume C Table 6.1.1.4 (pp. 500-502)' 'Henke, Gullikson and Davis, At. Data and Nucl. Data Tables, 1993, 54, 2'
H 0.00000 0.00000 0.49300 0.32291 0.14019 0.04081 10.51090 26.12570 3.14236 57.79970 0.0030380000826 'International Tables Volume C Table 6.1.1.4 (pp. 500-502)' 'Henke, Gullikson and Davis, At. Data and Nucl. Data Tables, 1993, 54, 2'
O 0.01158 0.00611 3.04850 2.28680 1.54630 0.86700 13.27710 5.70110 0.32390 32.90890 0.250800013542 'International Tables Volume C Table 6.1.1.4 (pp. 500-502)' 'Henke, Gullikson and Davis, At. Data and Nucl. Data Tables, 1993, 54, 2'
N 0.00653 0.00323 12.21260 3.13220 2.01250 1.16630 0.00570 9.89330 28.99750 0.58260 -11.5290002823 'International Tables Volume C Table 6.1.1.4 (pp. 500-502)' 'Henke, Gullikson and Davis, At. Data and Nucl. Data Tables, 1993, 54, 2'

loop_
_geom_angle_atom_site_label_1
_geom_angle_atom_site_label_2
_geom_angle_atom_site_label_3
_geom_angle
O1 Co1 N5 86.00(8)
N4 Co1 N5 97.61(9)
N4 Co1 O1 87.09(8)
N1 Co1 N5 175.62(9)
N1 Co1 O1 92.84(7)
N1 Co1 N4 86.54(9)
N2 Co1 N5 90.71(9)
N2 Co1 O1 88.81(8)
N2 Co1 N4 170.44(9)
N2 Co1 N1 85.04(9)
N3 Co1 N5 94.35(9)
N3 Co1 O1 179.36(9)
N3 Co1 N4 92.34(9)
N3 Co1 N1 86.85(9)
N3 Co1 N2 91.71(9)
H5d O5 H5c 104(4)
C12 N5 Co1 120.06(15)
C8 N5 Co1 110.06(14)
C8 N5 C12 106.98(18)
H5 N5 Co1 102(2)
H5 N5 C12 106(2)
H5 N5 C8 111(2)
H6d O6 H6c 109.5
C7 O1 Co1 117.11(15)
H4 O4 C9 113(3)
C6 N4 Co1 110.03(16)
H4a N4 Co1 105.0(19)
H4a N4 C6 108(2)
H4b N4 Co1 118(2)
H4b N4 C6 108(2)
H4b N4 H4a 108(3)
C5 N1 Co1 106.41(14)
C1 N1 Co1 106.28(14)
C1 N1 C5 111.71(19)
C3 N1 Co1 109.99(14)
C3 N1 C5 110.37(19)
C3 N1 C1 111.86(19)
C2 N2 Co1 112.13(16)
H2a N2 Co1 112.3(19)
H2a N2 C2 109(2)
H2b N2 Co1 107(2)
H2b N2 C2 112(2)
H2b N2 H2a 105(3)
C4 N3 Co1 109.54(16)
H3a N3 Co1 112(2)
H3a N3 C4 110(2)
H3b N3 Co1 111(2)
H3b N3 C4 116(2)
H3b N3 H3a 98(3)
H3 O3 C9 119(3)
H6a C6 N4 110.05(13)
H6b C6 N4 110.05(14)
H6b C6 H6a 108.4
C5 C6 N4 108.2(2)
C5 C6 H6a 110.05(14)
C5 C6 H6b 110.05(15)
C6 C5 N1 107.7(2)
H5a C5 N1 110.17(12)
H5a C5 C6 110.17(14)
H5b C5 N1 110.17(13)
H5b C5 C6 110.17(15)
H5b C5 H5a 108.5
H1a C1 N1 109.98(13)
H1b C1 N1 109.98(12)
H1b C1 H1a 108.4
C2 C1 N1 108.58(19)
C2 C1 H1a 109.98(14)
C2 C1 H1b 109.98(13)
C1 C2 N2 107.8(2)
H2c C2 N2 110.15(14)
H2c C2 C1 110.15(14)
H2d C2 N2 110.15(13)
H2d C2 C1 110.15(13)
H2d C2 H2c 108.5
H3c C3 N1 109.50(12)
H3d C3 N1 109.50(13)
H3d C3 H3c 108.1
C4 C3 N1 110.74(19)
C4 C3 H3c 109.50(14)
C4 C3 H3d 109.50(14)
C3 C4 N3 107.9(2)
H4c C4 N3 110.12(13)
H4c C4 C3 110.12(13)
H4d C4 N3 110.12(14)
H4d C4 C3 110.12(14)
H4d C4 H4c 108.4
H12a C12 N5 110.77(12)
H12b C12 N5 110.77(12)
H12b C12 H12a 108.8
C11 C12 N5 104.89(19)
C11 C12 H12a 110.77(14)
C11 C12 H12b 110.77(15)
H11a C11 C12 111.18(13)
H11b C11 C12 111.18(14)
H11b C11 H11a 109.1
C10 C11 C12 102.9(2)
C10 C11 H11a 111.18(14)
C10 C11 H11b 111.18(15)
H10a C10 C11 110.74(15)
H10b C10 C11 110.74(14)
H10b C10 H10a 108.8
C8 C10 C11 105.0(2)
C8 C10 H10a 110.74(14)
C8 C10 H10b 110.74(13)
C10 C8 N5 105.58(19)
C7 C8 N5 109.74(19)
C7 C8 C10 113.6(2)
C9 C8 N5 109.8(2)
C9 C8 C10 110.9(2)
C9 C8 C7 107.2(2)
O2 C7 O1 124.2(2)
C8 C7 O1 116.7(2)
C8 C7 O2 119.1(2)
O3 C9 O4 110.7(2)
C8 C9 O4 109.6(2)
C8 C9 O3 106.9(2)
H9 C9 O4 109.85(13)
H9 C9 O3 109.85(13)
H9 C9 C8 109.85(13)

loop_
_geom_bond_atom_site_label_1
_geom_bond_atom_site_label_2
_geom_bond_distance
Co1 N5 1.973(2)
Co1 O1 1.9022(16)
Co1 N4 1.971(2)
Co1 N1 1.9556(19)
Co1 N2 1.969(2)
Co1 N3 1.940(2)
O5 H5c 0.851(18)
O5 H5d 0.848(18)
N5 C12 1.502(3)
N5 C8 1.517(3)
N5 H5 0.80(3)
O6 H6c 0.8700
O6 H6d 0.8700
O1 C7 1.293(3)
O2 C7 1.227(3)
O4 C9 1.392(3)
O4 H4 0.832(18)
N4 C6 1.502(3)
N4 H4a 0.84(3)
N4 H4b 0.83(3)
N1 C5 1.497(3)
N1 C1 1.493(3)
N1 C3 1.509(3)
N2 C2 1.499(3)
N2 H2a 0.88(3)
N2 H2b 0.80(3)
N3 C4 1.483(3)
N3 H3a 0.82(3)
N3 H3b 0.85(4)
O3 C9 1.402(3)
O3 H3 0.889(18)
C6 H6a 0.9900
C6 H6b 0.9900
C6 C5 1.510(4)
C5 H5a 0.9900
C5 H5b 0.9900
C1 H1a 0.9900
C1 H1b 0.9900
C1 C2 1.510(4)
C2 H2c 0.9900
C2 H2d 0.9900
C3 H3c 0.9900
C3 H3d 0.9900
C3 C4 1.512(4)
C4 H4c 0.9900
C4 H4d 0.9900
C12 H12a 0.9900
C12 H12b 0.9900
C12 C11 1.512(4)
C11 H11a 0.9900
C11 H11b 0.9900
C11 C10 1.520(4)
C10 H10a 0.9900
C10 H10b 0.9900
C10 C8 1.538(4)
C8 C7 1.531(3)
C8 C9 1.540(4)
C9 H9 1.0000

loop_
_restr_distance_atom_site_label_1
_restr_distance_atom_site_label_2
_restr_distance_site_symmetry_2
_restr_distance_target
_restr_distance_target_weight_param
_restr_distance_diff
O5 H5c 1 0.8700 0.0200 0.0190
O5 H5d 1 0.8700 0.0200 0.0224
O4 H4 1 0.8400 0.0200 0.0076
H3 O3 1 0.8400 0.0200 -0.0488
